data_1568223
loop_
_publ_author_name
'Chen, Jindong'
'Wu, Qingchen'
'Tian, Haotian'
'Jiang, Xiaotian'
'Xu, Feng'
'Zhao, Xin'
'Lin, Zheshuai'
'Luo, Min'
'Ye, Ning'

_publ_section_title
;
 Uncovering a Vital Band Gap Mechanism of Pnictides.
;
_journal_issue 14
_journal_name_full 'Advanced science (Weinheim, Baden-Wurttemberg, Germany)'
_journal_page_first e2105787
_journal_paper_doi 10.1002/advs.202105787
_journal_volume 9
_journal_year 2022
_chemical_formula_moiety '0.25(Mg4 P8 Si4)'
_chemical_formula_sum 'Mg P2 Si'
_chemical_formula_weight 114.34
_space_group_crystal_system tetragonal
_space_group_IT_number 122
_space_group_name_Hall 'I -4 2bw'
_space_group_name_H-M_alt 'I -4 2 d'
_atom_sites_solution_hydrogens .
_atom_sites_solution_primary dual
_audit_contact_author_name
;
;
_audit_creation_date 2022-02-04
_audit_creation_method
;
Olex2 1.2
(compiled 2018.05.29 svn.r3508 for OlexSys, GUI svn.r5506)
;
_cell_angle_alpha 90
_cell_angle_beta 90
_cell_angle_gamma 90
_cell_formula_units_Z 4
_cell_length_a 5.7156(5)
_cell_length_b 5.7156(5)
_cell_length_c 10.074(2)
_cell_measurement_reflns_used 339
_cell_measurement_temperature 293(2)
_cell_measurement_theta_max 58.7490
_cell_measurement_theta_min 7.2490
_cell_volume 329.10(8)
_computing_molecular_graphics 'Olex2 (Dolomanov et al., 2009)'
_computing_publication_material 'Olex2 (Dolomanov et al., 2009)'
_computing_structure_refinement 'ShelXL (Sheldrick, 2015)'
_computing_structure_solution 'ShelXT (Sheldrick, 2015)'
_diffrn_ambient_temperature 293(2)
_diffrn_measured_fraction_theta_full 0.989
_diffrn_measured_fraction_theta_max 0.958
_diffrn_measurement_device_type 'multiwire proportional'
_diffrn_measurement_method 'phi and omega scans'
_diffrn_radiation_monochromator graphite
_diffrn_radiation_type GaK\a
_diffrn_radiation_wavelength 1.3414
_diffrn_reflns_av_R_equivalents 0.0141
_diffrn_reflns_av_unetI/netI 0.0198
_diffrn_reflns_Laue_measured_fraction_full 0.989
_diffrn_reflns_Laue_measured_fraction_max 0.958
_diffrn_reflns_limit_h_max 3
_diffrn_reflns_limit_h_min -5
_diffrn_reflns_limit_k_max 6
_diffrn_reflns_limit_k_min -7
_diffrn_reflns_limit_l_max 12
_diffrn_reflns_limit_l_min -11
_diffrn_reflns_number 395
_diffrn_reflns_point_group_measured_fraction_full 0.993
_diffrn_reflns_point_group_measured_fraction_max 0.958
_diffrn_reflns_theta_full 53.595
_diffrn_reflns_theta_max 60.122
_diffrn_reflns_theta_min 7.754
_exptl_absorpt_coefficient_mu 9.737
_exptl_absorpt_correction_T_max 1
_exptl_absorpt_correction_T_min 0.20042
_exptl_absorpt_correction_type multi-scan
_exptl_absorpt_process_details
;
CrysAlisPro 1.171.40.82a (Rigaku Oxford Diffraction, 2020)
Empirical absorption correction using spherical harmonics,
implemented in SCALE3 ABSPACK scaling algorithm.
;
_exptl_crystal_colour 'clear light yellow'
_exptl_crystal_colour_lustre clear
_exptl_crystal_colour_modifier light
_exptl_crystal_colour_primary yellow
_exptl_crystal_density_diffrn 2.308
_exptl_crystal_description block
_exptl_crystal_F_000 224
_exptl_crystal_size_max 0.135
_exptl_crystal_size_mid 0.094
_exptl_crystal_size_min 0.083
_refine_diff_density_max 0.596
_refine_diff_density_min -0.659
_refine_diff_density_rms 0.207
_refine_ls_abs_structure_details
;
 Refined as an inversion twin.
;
_refine_ls_abs_structure_Flack 0.1(5)
_refine_ls_extinction_coef .
_refine_ls_extinction_method none
_refine_ls_goodness_of_fit_ref 1.212
_refine_ls_hydrogen_treatment undef
_refine_ls_matrix_type full
_refine_ls_number_parameters 11
_refine_ls_number_reflns 175
_refine_ls_number_restraints 0
_refine_ls_restrained_S_all 1.212
_refine_ls_R_factor_all 0.0330
_refine_ls_R_factor_gt 0.0328
_refine_ls_shift/su_max 0.000
_refine_ls_shift/su_mean 0.000
_refine_ls_structure_factor_coef Fsqd
_refine_ls_weighting_details 'w=1/[\s^2^(Fo^2^)+(0.0538P)^2^+0.1838P] where P=(Fo^2^+2Fc^2^)/3'
_refine_ls_weighting_scheme calc
_refine_ls_wR_factor_gt 0.0862
_refine_ls_wR_factor_ref 0.0866
_reflns_Friedel_coverage 0.600
_reflns_Friedel_fraction_full 1.000
_reflns_Friedel_fraction_max 0.958
_reflns_number_gt 172
_reflns_number_total 175
_reflns_threshold_expression 'I > 2\s(I)'
_cod_data_source_file advs3672-sup-0002-suppmat.cif
_cod_data_source_block 1
_cod_original_cell_volume 329.11(10)
_cod_database_code 1568223
_shelx_shelxl_version_number 2018/1
_shelx_space_group_comment
;
The symmetry employed for this shelxl refinement is uniquely defined
by the following loop, which should always be used as a source of
symmetry information in preference to the above space-group names.
They are only intended as comments.
;
_shelx_estimated_absorpt_t_max 0.499
_shelx_estimated_absorpt_t_min 0.353
_olex2_refinement_description
;
1. Twinned data refinement
 Scales: 0.9(5)
 0.1(5)
;
_olex2_submission_special_instructions 'No special instructions were received'

loop_
_space_group_symop_operation_xyz
'x, y, z'
'-x, -y, z'
'y, -x, -z'
'-y, x, -z'
'-x+1/2, y, -z+3/4'
'x+1/2, -y, -z+3/4'
'-y+1/2, -x, z+3/4'
'y+1/2, x, z+3/4'
'x+1/2, y+1/2, z+1/2'
'-x+1/2, -y+1/2, z+1/2'
'y+1/2, -x+1/2, -z+1/2'
'-y+1/2, x+1/2, -z+1/2'
'-x+1, y+1/2, -z+5/4'
'x+1, -y+1/2, -z+5/4'
'-y+1, -x+1/2, z+5/4'
'y+1, x+1/2, z+5/4'

loop_
_atom_site_label
_atom_site_type_symbol
_atom_site_fract_x
_atom_site_fract_y
_atom_site_fract_z
_atom_site_U_iso_or_equiv
_atom_site_adp_type
_atom_site_occupancy
_atom_site_site_symmetry_order
_atom_site_calc_flag
_atom_site_refinement_flags_posn
_atom_site_refinement_flags_adp
_atom_site_refinement_flags_occupancy
_atom_site_disorder_assembly
_atom_site_disorder_group
P001 P 0.750000 0.2929(3) 0.375000 0.0080(5) Uani 1 2 d S T P . .
Si02 Si 0.500000 0.500000 0.500000 0.0068(6) Uani 1 4 d S T P . .
Mg03 Mg 0.500000 0.000000 0.250000 0.0124(8) Uani 1 4 d S T P . .

loop_
_atom_site_aniso_label
_atom_site_aniso_U_11
_atom_site_aniso_U_22
_atom_site_aniso_U_33
_atom_site_aniso_U_23
_atom_site_aniso_U_13
_atom_site_aniso_U_12
P001 0.0062(7) 0.0058(7) 0.0120(8) 0.000 0.0016(6) 0.000
Si02 0.0061(8) 0.0061(8) 0.0082(11) 0.000 0.000 0.000
Mg03 0.0085(10) 0.0085(10) 0.0200(16) 0.000 0.000 0.000

loop_
_atom_type_symbol
_atom_type_description
_atom_type_scat_dispersion_real
_atom_type_scat_dispersion_imag
_atom_type_scat_source
Mg Mg 0.1475 0.1378 'International Tables Vol C Tables 4.2.6.8 and 6.1.1.4'
P P 0.2596 0.3354 'International Tables Vol C Tables 4.2.6.8 and 6.1.1.4'
Si Si 0.2148 0.2489 'International Tables Vol C Tables 4.2.6.8 and 6.1.1.4'

loop_
_geom_angle_atom_site_label_1
_geom_angle_atom_site_label_2
_geom_angle_atom_site_label_3
_geom_angle
_geom_angle_site_symmetry_1
_geom_angle_site_symmetry_3
Si02 P001 Si02 116.29(6) 5_655 .
Si02 P001 Mg03 115.381(16) . 5_655
Si02 P001 Mg03 105.562(10) 5_655 5_655
Si02 P001 Mg03 115.381(16) 5_655 .
Si02 P001 Mg03 105.562(10) . .
Mg03 P001 Mg03 97.36(5) . 5_655
P001 Si02 P001 111.67(3) 4_656 3_566
P001 Si02 P001 111.67(3) 2_665 .
P001 Si02 P001 108.384(15) 3_566 .
P001 Si02 P001 108.384(15) 4_656 2_665
P001 Si02 P001 108.384(14) 4_656 .
P001 Si02 P001 108.384(15) 3_566 2_665
P001 Mg03 P001 120.45(3) . 2_655
P001 Mg03 P001 104.276(12) 2_655 11
P001 Mg03 P001 104.276(13) . 11
P001 Mg03 P001 104.276(12) . 12_545
P001 Mg03 P001 120.45(3) 12_545 11
P001 Mg03 P001 104.276(12) 2_655 12_545

loop_
_geom_bond_atom_site_label_1
_geom_bond_atom_site_label_2
_geom_bond_distance
_geom_bond_site_symmetry_2
P001 Si02 2.2424(8) 5_655
P001 Si02 2.2424(8) .
P001 Mg03 2.5359(10) .
P001 Mg03 2.5359(10) 5_655

loop_
_twin_individual_id
_twin_individual_mass_fraction_refined
1 0.9(5)
2 0.1(5)
